data_1574404
loop_
_publ_author_name
'Tan, Hao-Chong'
'Shing, Ka-Pan'
'Wang, Hua-Hua'
'Liu, Yungen'
'Che, Chi-Ming'

_publ_section_title
;
 Chiral iron porphyrin (+)-D4-(por)FeCl catalyzes highly enantioselective
 cyclopropanation of alkenes using in situ generated diazoacetonitrile
 with up to 35&#x2009;000 product turnover
;
_journal_issue 17
_journal_name_full 'Chemical Science'
_journal_page_first 7191
_journal_page_last 7202
_journal_paper_doi 10.1039/D5SC00461F
_journal_volume 16
_journal_year 2025
_chemical_absolute_configuration ad
_chemical_formula_moiety 'C10 H8 N2 O2'
_chemical_formula_sum 'C10 H8 N2 O2'
_chemical_formula_weight 188.18
_chemical_name_systematic (1S,2S)-2-(4-nitrophenyl)cyclopropane-1-carbonitrile
_space_group_crystal_system monoclinic
_space_group_IT_number 4
_space_group_name_Hall 'P 2yb'
_space_group_name_H-M_alt 'P 1 21 1'
_atom_sites_solution_hydrogens geom
_audit_creation_date 2023-10-30
_audit_creation_method
;
Olex2 1.5
(compiled 2022.04.07 svn.rca3783a0 for OlexSys, GUI svn.r6498)
;
_audit_update_record
;
2024-04-20 deposited with the CCDC.	2025-03-17 downloaded from the CCDC.
;
_cell_angle_alpha 90
_cell_angle_beta 98.797(4)
_cell_angle_gamma 90
_cell_formula_units_Z 4
_cell_length_a 9.2102(14)
_cell_length_b 6.6977(10)
_cell_length_c 14.702(2)
_cell_measurement_reflns_used 9439
_cell_measurement_temperature 100.0(2)
_cell_measurement_theta_max 64.96
_cell_measurement_theta_min 4.23
_cell_volume 896.3(2)
_computing_cell_refinement 'SAINT V8.40B (?, 2016)'
_computing_data_collection 'Apex3 (Bruker 2018)'
_computing_data_reduction 'SAINT V8.40B (?, 2016)'
_computing_molecular_graphics 'Olex2 1.5 (Dolomanov et al., 2009)'
_computing_publication_material 'Olex2 1.5 (Dolomanov et al., 2009)'
_computing_structure_refinement 'XL  (Sheldrick, 2008)'
_computing_structure_solution 'ShelXT 2014'
_diffrn_ambient_temperature 100.0(2)
_diffrn_detector 'Bruker PHOTON III area detector'
_diffrn_detector_area_resol_mean 7.9
_diffrn_detector_type 'CMOS area detector'
_diffrn_measured_fraction_theta_full 0.981
_diffrn_measured_fraction_theta_max 0.985
_diffrn_measurement_device 'three-circle diffractometer'
_diffrn_measurement_device_type 'Bruker D8 VENTURE'
_diffrn_measurement_method '\w and \f scans'
_diffrn_radiation_monochromator 'mirror optics'
_diffrn_radiation_probe x-ray
_diffrn_radiation_type GaK\a
_diffrn_radiation_wavelength 1.34138
_diffrn_reflns_av_R_equivalents 0.0538
_diffrn_reflns_av_unetI/netI 0.0531
_diffrn_reflns_Laue_measured_fraction_full 0.981
_diffrn_reflns_Laue_measured_fraction_max 0.985
_diffrn_reflns_limit_h_max 11
_diffrn_reflns_limit_h_min -11
_diffrn_reflns_limit_k_max 8
_diffrn_reflns_limit_k_min -8
_diffrn_reflns_limit_l_max 19
_diffrn_reflns_limit_l_min -19
_diffrn_reflns_number 20517
_diffrn_reflns_point_group_measured_fraction_full 0.966
_diffrn_reflns_point_group_measured_fraction_max 0.973
_diffrn_reflns_theta_full 53.594
_diffrn_reflns_theta_max 60.562
_diffrn_reflns_theta_min 2.646
_diffrn_source 'microfocus Metaljet'
_diffrn_source_current 3.57
_diffrn_source_power 0.24947159999999996
_diffrn_source_type 'Incoatec Metaljet'
_diffrn_source_voltage 69.88
_diffrn_standards_number 0
_exptl_absorpt_coefficient_mu 0.528
_exptl_absorpt_correction_T_max 0.7526
_exptl_absorpt_correction_T_min 0.6516
_exptl_absorpt_correction_type multi-scan
_exptl_absorpt_process_details
;
SADABS-2016/2 (Bruker,2016/2) was used for absorption correction.
wR2(int) was 0.1665 before and 0.0797 after correction.
The Ratio of minimum to maximum transmission is 0.8658.
The \l/2 correction factor is Not present.
;
_exptl_crystal_colour colourless
_exptl_crystal_density_diffrn 1.395
_exptl_crystal_description bulk
_exptl_crystal_F_000 392
_exptl_crystal_size_max 0.2
_exptl_crystal_size_mid 0.12
_exptl_crystal_size_min 0.08
_refine_diff_density_max 0.325
_refine_diff_density_min -0.308
_refine_diff_density_rms 0.065
_refine_ls_abs_structure_details
;
 Flack x determined using 1752 quotients [(I+)-(I-)]/[(I+)+(I-)]
 (Parsons, Flack and Wagner, Acta Cryst. B69 (2013) 249-259).
;
_refine_ls_abs_structure_Flack 0.07(6)
_refine_ls_extinction_method none
_refine_ls_goodness_of_fit_ref 1.060
_refine_ls_hydrogen_treatment constr
_refine_ls_matrix_type full
_refine_ls_number_parameters 253
_refine_ls_number_reflns 3991
_refine_ls_number_restraints 1
_refine_ls_restrained_S_all 1.060
_refine_ls_R_factor_all 0.0399
_refine_ls_R_factor_gt 0.0396
_refine_ls_shift/su_max 0.001
_refine_ls_shift/su_mean 0.000
_refine_ls_structure_factor_coef Fsqd
_refine_ls_weighting_details 'w=1/[\s^2^(Fo^2^)+(0.0701P)^2^+0.1148P] where P=(Fo^2^+2Fc^2^)/3'
_refine_ls_weighting_scheme calc
_refine_ls_wR_factor_gt 0.1060
_refine_ls_wR_factor_ref 0.1064
_reflns_Friedel_coverage 0.821
_reflns_Friedel_fraction_full 0.948
_reflns_Friedel_fraction_max 0.959
_reflns_number_gt 3941
_reflns_number_total 3991
_reflns_threshold_expression 'I > 2\s(I)'
_cod_data_source_file d5sc00461f2.cif
_cod_data_source_block 20231028thc_4no2cn_0m_a
_cod_depositor_comments
;

2025-06-02
Z value and formula fixed to values more according to usual
chemical conventions.                 miguel

 Adding full bibliography for 1574403--1574407.cif.
;
_cod_original_formula_moiety '2(C10 H8 N2 O2)'
_cod_original_formula_sum 'C20 H16 N4 O4'
_cod_original_formula_units_Z 2
_cod_original_formula_weight 376.37
_cod_database_code 1574404
_shelx_shelxl_version_number 2018/3
_shelx_space_group_comment
;
The symmetry employed for this shelxl refinement is uniquely defined
by the following loop, which should always be used as a source of
symmetry information in preference to the above space-group names.
They are only intended as comments.
;
_shelx_estimated_absorpt_t_max 0.959
_shelx_estimated_absorpt_t_min 0.902
_olex2_refinement_description
;
1. Fixed Uiso
 At 1.2 times of:
  All C(H) groups, All C(H,H) groups
2.a Ternary CH refined with riding coordinates:
 C2(H2), C3(H3), C13(H13), C14(H14)
2.b Secondary CH2 refined with riding coordinates:
 C11(H11A,H11B), C20(H20A,H20B)
2.c Aromatic/amide H refined with riding coordinates:
 C5(H5), C6(H6), C9(H9), C10(H10), C16(H16), C17(H17), C21(H21), C22(H22)
;
_olex2_submission_special_instructions 'No special instructions were received'

loop_
_space_group_symop_operation_xyz
'x, y, z'
'-x, y+1/2, -z'

loop_
_atom_site_label
_atom_site_type_symbol
_atom_site_fract_x
_atom_site_fract_y
_atom_site_fract_z
_atom_site_U_iso_or_equiv
_atom_site_adp_type
_atom_site_occupancy
_atom_site_site_symmetry_order
_atom_site_calc_flag
_atom_site_refinement_flags_posn
_atom_site_refinement_flags_adp
_atom_site_refinement_flags_occupancy
_atom_site_disorder_assembly
_atom_site_disorder_group
O1 O 0.47266(12) 0.5320(2) 0.40045(7) 0.0232(3) Uani 1 1 d . . . . .
O2 O 0.57079(12) 0.5377(2) 0.27600(8) 0.0261(3) Uani 1 1 d . . . . .
O3 O 0.99844(12) 0.5124(2) 0.88114(8) 0.0248(3) Uani 1 1 d . . . . .
O4 O 1.05060(12) 0.5215(2) 0.74263(9) 0.0261(3) Uani 1 1 d . . . . .
N1 N -0.42318(17) 0.8148(3) 0.01520(12) 0.0301(4) Uani 1 1 d . . . . .
N2 N 0.06181(19) 0.1855(3) 0.55762(12) 0.0335(4) Uani 1 1 d . . . . .
C1 C -0.33873(18) 0.7291(3) 0.06537(13) 0.0221(4) Uani 1 1 d . . . . .
C2 C -0.23508(18) 0.6204(3) 0.13127(12) 0.0195(3) Uani 1 1 d . . . . .
H2 H -0.213916 0.679405 0.194387 0.023 Uiso 1 1 calc R U . . .
C3 C -0.10699(16) 0.5139(3) 0.09736(11) 0.0211(3) Uani 1 1 d . . . . .
H3 H -0.105968 0.520861 0.029517 0.025 Uiso 1 1 calc R U . . .
C4 C 0.04013(16) 0.5190(3) 0.15604(10) 0.0189(3) Uani 1 1 d . . . . .
C5 C 0.05620(16) 0.5206(3) 0.25221(11) 0.0190(3) Uani 1 1 d . . . . .
H5 H -0.028704 0.518113 0.281643 0.023 Uiso 1 1 calc R U . . .
C6 C 0.19482(16) 0.5257(3) 0.30538(10) 0.0174(3) Uani 1 1 d . . . . .
H6 H 0.205689 0.527552 0.370676 0.021 Uiso 1 1 calc R U . . .
C7 C 0.31673(15) 0.5281(3) 0.26038(10) 0.0160(3) Uani 1 1 d . . . . .
N8 N 0.46364(13) 0.5323(2) 0.31593(9) 0.0170(3) Uani 1 1 d . . . . .
C9 C 0.16553(16) 0.5218(3) 0.11329(10) 0.0196(3) Uani 1 1 d . . . . .
H9 H 0.155440 0.520968 0.048012 0.024 Uiso 1 1 calc R U . . .
C10 C 0.30529(16) 0.5258(3) 0.16538(10) 0.0186(3) Uani 1 1 d . . . . .
H10 H 0.390666 0.526935 0.136396 0.022 Uiso 1 1 calc R U . . .
C11 C -0.2318(2) 0.3960(3) 0.12628(15) 0.0267(4) Uani 1 1 d . . . . .
H11A H -0.301261 0.330158 0.077396 0.032 Uiso 1 1 calc R U . . .
H11B H -0.212084 0.321306 0.184972 0.032 Uiso 1 1 calc R U . . .
C12 C 0.16206(19) 0.2890(3) 0.56188(12) 0.0230(4) Uani 1 1 d . . . . .
C13 C 0.29059(19) 0.4138(3) 0.56560(13) 0.0195(3) Uani 1 1 d . . . . .
H13 H 0.367706 0.363499 0.530303 0.023 Uiso 1 1 calc R U . . .
C14 C 0.34812(15) 0.5225(3) 0.65548(10) 0.0190(3) Uani 1 1 d . . . . .
H14 H 0.285002 0.508672 0.704749 0.023 Uiso 1 1 calc R U . . .
C15 C 0.50868(15) 0.5281(3) 0.68932(10) 0.0163(3) Uani 1 1 d . . . . .
C16 C 0.55525(15) 0.5308(3) 0.78427(10) 0.0182(3) Uani 1 1 d . . . . .
H16 H 0.484397 0.534027 0.824905 0.022 Uiso 1 1 calc R U . . .
C17 C 0.70395(16) 0.5288(3) 0.82012(10) 0.0179(3) Uani 1 1 d . . . . .
H17 H 0.735473 0.529719 0.884733 0.022 Uiso 1 1 calc R U . . .
C18 C 0.80495(14) 0.5256(3) 0.75948(10) 0.0157(3) Uani 1 1 d . . . . .
N19 N 0.96185(13) 0.5193(2) 0.79720(9) 0.0180(3) Uani 1 1 d . . . . .
C20 C 0.2787(2) 0.6378(3) 0.57154(14) 0.0254(4) Uani 1 1 d . . . . .
H20A H 0.179985 0.695619 0.572327 0.030 Uiso 1 1 calc R U . . .
H20B H 0.344193 0.719177 0.538849 0.030 Uiso 1 1 calc R U . . .
C21 C 0.61419(16) 0.5271(3) 0.62981(10) 0.0175(3) Uani 1 1 d . . . . .
H21 H 0.583392 0.527973 0.565121 0.021 Uiso 1 1 calc R U . . .
C22 C 0.76350(16) 0.5249(3) 0.66460(10) 0.0172(3) Uani 1 1 d . . . . .
H22 H 0.835155 0.522928 0.624495 0.021 Uiso 1 1 calc R U . . .

loop_
_atom_site_aniso_label
_atom_site_aniso_U_11
_atom_site_aniso_U_22
_atom_site_aniso_U_33
_atom_site_aniso_U_23
_atom_site_aniso_U_13
_atom_site_aniso_U_12
O1 0.0209(5) 0.0303(6) 0.0167(5) 0.0012(6) -0.0027(4) -0.0017(6)
O2 0.0140(5) 0.0378(7) 0.0266(6) -0.0017(6) 0.0030(4) -0.0014(6)
O3 0.0193(5) 0.0319(6) 0.0205(6) -0.0006(6) -0.0055(4) 0.0004(6)
O4 0.0137(5) 0.0348(6) 0.0304(6) -0.0046(7) 0.0050(4) -0.0001(6)
N1 0.0222(7) 0.0368(9) 0.0304(8) 0.0083(7) 0.0012(6) 0.0063(7)
N2 0.0262(8) 0.0441(10) 0.0282(9) 0.0004(7) -0.0026(6) -0.0130(7)
C1 0.0174(7) 0.0259(8) 0.0231(8) 0.0021(7) 0.0038(6) 0.0014(6)
C2 0.0153(8) 0.0247(8) 0.0181(8) 0.0028(6) 0.0017(6) 0.0017(6)
C3 0.0154(6) 0.0266(8) 0.0202(7) -0.0035(8) -0.0006(5) 0.0033(7)
C4 0.0157(6) 0.0178(6) 0.0216(7) -0.0010(8) -0.0019(5) 0.0019(7)
C5 0.0154(6) 0.0191(7) 0.0224(7) 0.0001(8) 0.0023(5) 0.0006(7)
C6 0.0170(6) 0.0180(6) 0.0167(6) 0.0007(8) 0.0009(5) 0.0001(7)
C7 0.0130(6) 0.0146(6) 0.0191(7) -0.0003(7) -0.0016(5) -0.0007(6)
N8 0.0153(6) 0.0171(6) 0.0178(6) -0.0002(6) -0.0004(4) -0.0006(6)
C9 0.0195(7) 0.0227(7) 0.0156(6) -0.0007(8) -0.0004(5) 0.0020(7)
C10 0.0169(6) 0.0195(6) 0.0195(7) 0.0000(7) 0.0028(5) 0.0009(7)
C11 0.0180(8) 0.0244(8) 0.0355(10) 0.0019(8) -0.0026(7) -0.0015(7)
C12 0.0197(8) 0.0299(8) 0.0179(7) -0.0005(7) -0.0019(6) -0.0035(7)
C13 0.0155(7) 0.0238(8) 0.0183(8) 0.0004(7) 0.0000(6) -0.0025(6)
C14 0.0126(6) 0.0232(7) 0.0205(7) -0.0015(8) 0.0001(5) 0.0003(7)
C15 0.0136(6) 0.0149(6) 0.0194(7) -0.0009(7) -0.0005(5) -0.0012(7)
C16 0.0149(7) 0.0204(7) 0.0197(7) -0.0006(7) 0.0035(5) -0.0003(7)
C17 0.0166(6) 0.0202(7) 0.0161(6) -0.0010(7) -0.0007(5) -0.0007(7)
C18 0.0118(6) 0.0141(6) 0.0199(7) -0.0007(7) -0.0017(5) -0.0005(7)
N19 0.0133(6) 0.0173(6) 0.0222(6) -0.0017(7) -0.0008(4) 0.0001(6)
C20 0.0168(8) 0.0239(8) 0.0326(10) 0.0027(8) -0.0055(7) 0.0008(7)
C21 0.0166(6) 0.0189(6) 0.0160(6) 0.0005(7) -0.0006(5) -0.0014(7)
C22 0.0148(6) 0.0181(6) 0.0191(7) -0.0006(7) 0.0034(5) -0.0017(7)

loop_
_atom_type_symbol
_atom_type_description
_atom_type_scat_dispersion_real
_atom_type_scat_dispersion_imag
_atom_type_scat_source
C C 0.0137 0.0067 'International Tables Vol C Tables 4.2.6.8 and 6.1.1.4'
H H 0.0000 0.0000 'International Tables Vol C Tables 4.2.6.8 and 6.1.1.4'
N N 0.0241 0.0134 'International Tables Vol C Tables 4.2.6.8 and 6.1.1.4'
O O 0.0389 0.0241 'International Tables Vol C Tables 4.2.6.8 and 6.1.1.4'

loop_
_geom_angle_atom_site_label_1
_geom_angle_atom_site_label_2
_geom_angle_atom_site_label_3
_geom_angle
_geom_angle_site_symmetry_1
_geom_angle_site_symmetry_3
_geom_angle_publ_flag
N1 C1 C2 178.0(2) . . ?
C1 C2 H2 115.9 . . ?
C1 C2 C3 118.68(15) . . ?
C1 C2 C11 119.05(17) . . ?
C3 C2 H2 115.9 . . ?
C11 C2 H2 115.9 . . ?
C11 C2 C3 59.66(13) . . ?
C2 C3 H3 115.4 . . ?
C4 C3 C2 118.66(14) . . ?
C4 C3 H3 115.4 . . ?
C4 C3 C11 120.87(15) . . ?
C11 C3 C2 59.48(11) . . ?
C11 C3 H3 115.4 . . ?
C5 C4 C3 122.08(14) . . ?
C9 C4 C3 118.73(13) . . ?
C9 C4 C5 119.19(13) . . ?
C4 C5 H5 119.5 . . ?
C6 C5 C4 120.93(14) . . ?
C6 C5 H5 119.5 . . ?
C5 C6 H6 120.9 . . ?
C7 C6 C5 118.17(13) . . ?
C7 C6 H6 120.9 . . ?
C6 C7 N8 118.59(13) . . ?
C10 C7 C6 122.58(13) . . ?
C10 C7 N8 118.83(13) . . ?
O1 N8 C7 118.32(13) . . ?
O2 N8 O1 123.29(12) . . ?
O2 N8 C7 118.39(12) . . ?
C4 C9 H9 119.6 . . ?
C10 C9 C4 120.71(14) . . ?
C10 C9 H9 119.6 . . ?
C7 C10 C9 118.42(14) . . ?
C7 C10 H10 120.8 . . ?
C9 C10 H10 120.8 . . ?
C2 C11 C3 60.86(12) . . ?
C2 C11 H11A 117.7 . . ?
C2 C11 H11B 117.7 . . ?
C3 C11 H11A 117.7 . . ?
C3 C11 H11B 117.7 . . ?
H11A C11 H11B 114.8 . . ?
N2 C12 C13 178.0(2) . . ?
C12 C13 H13 115.4 . . ?
C12 C13 C14 118.80(16) . . ?
C12 C13 C20 120.80(18) . . ?
C14 C13 H13 115.4 . . ?
C20 C13 H13 115.4 . . ?
C20 C13 C14 59.69(13) . . ?
C13 C14 H14 114.7 . . ?
C15 C14 C13 119.74(14) . . ?
C15 C14 H14 114.7 . . ?
C15 C14 C20 122.34(15) . . ?
C20 C14 C13 59.42(10) . . ?
C20 C14 H14 114.7 . . ?
C16 C15 C14 118.20(13) . . ?
C16 C15 C21 119.15(13) . . ?
C21 C15 C14 122.63(13) . . ?
C15 C16 H16 119.6 . . ?
C17 C16 C15 120.87(13) . . ?
C17 C16 H16 119.6 . . ?
C16 C17 H17 120.8 . . ?
C18 C17 C16 118.44(13) . . ?
C18 C17 H17 120.8 . . ?
C17 C18 N19 118.51(13) . . ?
C17 C18 C22 122.59(12) . . ?
C22 C18 N19 118.89(13) . . ?
O3 N19 O4 123.21(12) . . ?
O3 N19 C18 118.91(13) . . ?
O4 N19 C18 117.88(12) . . ?
C13 C20 C14 60.90(13) . . ?
C13 C20 H20A 117.7 . . ?
C13 C20 H20B 117.7 . . ?
C14 C20 H20A 117.7 . . ?
C14 C20 H20B 117.7 . . ?
H20A C20 H20B 114.8 . . ?
C15 C21 H21 119.7 . . ?
C22 C21 C15 120.68(13) . . ?
C22 C21 H21 119.7 . . ?
C18 C22 C21 118.26(13) . . ?
C18 C22 H22 120.9 . . ?
C21 C22 H22 120.9 . . ?

loop_
_geom_bond_atom_site_label_1
_geom_bond_atom_site_label_2
_geom_bond_distance
_geom_bond_site_symmetry_2
_geom_bond_publ_flag
O1 N8 1.2327(17) . ?
O2 N8 1.2235(18) . ?
O3 N19 1.2295(18) . ?
O4 N19 1.2299(18) . ?
N1 C1 1.141(2) . ?
N2 C12 1.149(3) . ?
C1 C2 1.448(2) . ?
C2 H2 1.0000 . ?
C2 C3 1.526(2) . ?
C2 C11 1.505(2) . ?
C3 H3 1.0000 . ?
C3 C4 1.4913(19) . ?
C3 C11 1.508(3) . ?
C4 C5 1.399(2) . ?
C4 C9 1.397(2) . ?
C5 H5 0.9500 . ?
C5 C6 1.3917(19) . ?
C6 H6 0.9500 . ?
C6 C7 1.388(2) . ?
C7 N8 1.4700(17) . ?
C7 C10 1.385(2) . ?
C9 H9 0.9500 . ?
C9 C10 1.394(2) . ?
C10 H10 0.9500 . ?
C11 H11A 0.9900 . ?
C11 H11B 0.9900 . ?
C12 C13 1.443(2) . ?
C13 H13 1.0000 . ?
C13 C14 1.531(2) . ?
C13 C20 1.508(2) . ?
C14 H14 1.0000 . ?
C14 C15 1.4869(19) . ?
C14 C20 1.512(2) . ?
C15 C16 1.396(2) . ?
C15 C21 1.404(2) . ?
C16 H16 0.9500 . ?
C16 C17 1.3903(19) . ?
C17 H17 0.9500 . ?
C17 C18 1.384(2) . ?
C18 N19 1.4671(17) . ?
C18 C22 1.389(2) . ?
C20 H20A 0.9900 . ?
C20 H20B 0.9900 . ?
C21 H21 0.9500 . ?
C21 C22 1.3920(19) . ?
C22 H22 0.9500 . ?

loop_
_geom_torsion_atom_site_label_1
_geom_torsion_atom_site_label_2
_geom_torsion_atom_site_label_3
_geom_torsion_atom_site_label_4
_geom_torsion
_geom_torsion_site_symmetry_1
_geom_torsion_site_symmetry_2
_geom_torsion_site_symmetry_3
_geom_torsion_site_symmetry_4
_geom_torsion_publ_flag
C1 C2 C3 C4 140.39(17) . . . . ?
C1 C2 C3 C11 -108.7(2) . . . . ?
C1 C2 C11 C3 108.12(18) . . . . ?
C2 C3 C4 C5 33.4(3) . . . . ?
C2 C3 C4 C9 -146.78(19) . . . . ?
C3 C4 C5 C6 -179.88(16) . . . . ?
C3 C4 C9 C10 -179.75(17) . . . . ?
C4 C3 C11 C2 107.23(19) . . . . ?
C4 C5 C6 C7 -0.3(3) . . . . ?
C4 C9 C10 C7 -0.4(3) . . . . ?
C5 C4 C9 C10 0.1(3) . . . . ?
C5 C6 C7 N8 -179.61(16) . . . . ?
C5 C6 C7 C10 0.1(3) . . . . ?
C6 C7 N8 O1 0.5(2) . . . . ?
C6 C7 N8 O2 -178.81(18) . . . . ?
C6 C7 C10 C9 0.3(3) . . . . ?
N8 C7 C10 C9 179.97(16) . . . . ?
C9 C4 C5 C6 0.3(3) . . . . ?
C10 C7 N8 O1 -179.18(17) . . . . ?
C10 C7 N8 O2 1.5(2) . . . . ?
C11 C2 C3 C4 -110.89(19) . . . . ?
C11 C3 C4 C5 -36.3(3) . . . . ?
C11 C3 C4 C9 143.56(19) . . . . ?
C12 C13 C14 C15 136.97(17) . . . . ?
C12 C13 C14 C20 -110.8(2) . . . . ?
C12 C13 C20 C14 107.53(19) . . . . ?
C13 C14 C15 C16 -147.83(16) . . . . ?
C13 C14 C15 C21 31.0(3) . . . . ?
C14 C15 C16 C17 177.70(17) . . . . ?
C14 C15 C21 C22 -177.58(16) . . . . ?
C15 C14 C20 C13 107.93(18) . . . . ?
C15 C16 C17 C18 0.5(3) . . . . ?
C15 C21 C22 C18 -0.6(3) . . . . ?
C16 C15 C21 C22 1.3(3) . . . . ?
C16 C17 C18 N19 -178.74(15) . . . . ?
C16 C17 C18 C22 0.2(3) . . . . ?
C17 C18 N19 O3 1.7(2) . . . . ?
C17 C18 N19 O4 -178.23(17) . . . . ?
C17 C18 C22 C21 -0.1(3) . . . . ?
N19 C18 C22 C21 178.81(15) . . . . ?
C20 C13 C14 C15 -112.21(19) . . . . ?
C20 C14 C15 C16 141.55(17) . . . . ?
C20 C14 C15 C21 -39.6(3) . . . . ?
C21 C15 C16 C17 -1.2(3) . . . . ?
C22 C18 N19 O3 -177.32(16) . . . . ?
C22 C18 N19 O4 2.8(2) . . . . ?
